data_7023265
loop_
_publ_author_name
'Gupta, Arvind K.'
'Nagarkar, Sanjog S.'
'Boomishankar, Ramamoorthy'

_publ_section_title
;
 Zn(II) coordination polymer of an in situ generated 4-pyridyl (4Py)
 attached bis(amido)phosphate ligand, [PO2(NH4Py)2]- showing preferential
 water uptake over aliphatic alcohols.
;
_journal_issue 30
_journal_name_full 'Dalton transactions (Cambridge, England : 2003)'
_journal_page_first 10964
_journal_page_last 10970
_journal_paper_doi 10.1039/c3dt51123e
_journal_volume 42
_journal_year 2013
_chemical_formula_sum 'C14 H20 N5 O6 P Zn'
_chemical_formula_weight 450.69
_chemical_name_systematic
; 
 ? 
;
_space_group_IT_number 14
_symmetry_cell_setting monoclinic
_symmetry_space_group_name_Hall '-P 2yn'
_symmetry_space_group_name_H-M 'P 1 21/n 1'
_atom_sites_solution_hydrogens geom
_atom_sites_solution_primary direct
_atom_sites_solution_secondary difmap
_audit_creation_method SHELXL-97
_cell_angle_alpha 90.00
_cell_angle_beta 103.699(3)
_cell_angle_gamma 90.00
_cell_formula_units_Z 4
_cell_length_a 11.5224(15)
_cell_length_b 13.9000(19)
_cell_length_c 11.7135(16)
_cell_measurement_reflns_used 2121
_cell_measurement_temperature 100(2)
_cell_measurement_theta_max 24.50
_cell_measurement_theta_min 2.23
_cell_volume 1822.7(4)
_computing_cell_refinement 'Bruker SAINT'
_computing_data_collection 'Bruker APEX2'
_computing_data_reduction 'Bruker SAINT'
_computing_molecular_graphics 'Bruker SHELXTL'
_computing_publication_material 'Bruker SHELXTL'
_computing_structure_refinement 'SHELXL-97 (Sheldrick, 2008)'
_computing_structure_solution 'SHELXS-97 (Sheldrick, 2008)'
_diffrn_ambient_temperature 100(2)
_diffrn_measured_fraction_theta_full 0.992
_diffrn_measured_fraction_theta_max 0.992
_diffrn_measurement_device_type 'Bruker APEX-II CCD'
_diffrn_measurement_method 'phi and omega scans'
_diffrn_radiation_monochromator graphite
_diffrn_radiation_source 'fine-focus sealed tube'
_diffrn_radiation_type MoK\a
_diffrn_radiation_wavelength 0.71073
_diffrn_reflns_av_R_equivalents 0.0544
_diffrn_reflns_av_sigmaI/netI 0.0613
_diffrn_reflns_limit_h_max 15
_diffrn_reflns_limit_h_min -6
_diffrn_reflns_limit_k_max 17
_diffrn_reflns_limit_k_min -18
_diffrn_reflns_limit_l_max 15
_diffrn_reflns_limit_l_min -15
_diffrn_reflns_number 13936
_diffrn_reflns_theta_full 28.28
_diffrn_reflns_theta_max 28.28
_diffrn_reflns_theta_min 4.08
_exptl_absorpt_coefficient_mu 1.478
_exptl_absorpt_correction_T_max 0.7457
_exptl_absorpt_correction_T_min 0.6730
_exptl_absorpt_correction_type multi-scan
_exptl_absorpt_process_details SADABS
_exptl_crystal_colour colourless'
_exptl_crystal_density_diffrn 1.642
_exptl_crystal_density_method 'not measured'
_exptl_crystal_description Prism
_exptl_crystal_F_000 928
_exptl_crystal_size_max 0.19
_exptl_crystal_size_mid 0.13
_exptl_crystal_size_min 0.09
_refine_diff_density_max 1.471
_refine_diff_density_min -1.089
_refine_diff_density_rms 0.107
_refine_ls_extinction_method none
_refine_ls_goodness_of_fit_ref 1.031
_refine_ls_hydrogen_treatment mixed
_refine_ls_matrix_type full
_refine_ls_number_parameters 244
_refine_ls_number_reflns 4492
_refine_ls_number_restraints 34
_refine_ls_restrained_S_all 1.028
_refine_ls_R_factor_all 0.0721
_refine_ls_R_factor_gt 0.0470
_refine_ls_shift/su_max 0.001
_refine_ls_shift/su_mean 0.000
_refine_ls_structure_factor_coef Fsqd
_refine_ls_weighting_details 'calc w=1/[\s^2^(Fo^2^)+(0.0517P)^2^+2.5327P] where P=(Fo^2^+2Fc^2^)/3'
_refine_ls_weighting_scheme calc
_refine_ls_wR_factor_gt 0.1081
_refine_ls_wR_factor_ref 0.1194
_reflns_number_gt 3307
_reflns_number_total 4492
_reflns_threshold_expression >2sigma(I)
_cod_data_source_file c3dt51123e.txt
_cod_data_source_block mo_ag168a_0m
_cod_depositor_comments
;
The following automatic conversions were performed:

'_symmetry_cell_setting' value 'Monoclinic' changed to 'monoclinic'
according to /home/saulius/struct/CIF-dictionaries/cif_core.dic
dictionary named 'cif_core.dic' version 2.4.2 from 2011-04-26.

Automatic conversion script
Id: cif_fix_values 1891 2012-01-12 08:04:46Z andrius 
;
_cod_original_sg_symbol_H-M P2(1)/n
_cod_database_code 7023265

loop_
_symmetry_equiv_pos_as_xyz
'x, y, z'
'-x+1/2, y+1/2, -z+1/2'
'-x, -y, -z'
'x-1/2, -y-1/2, z-1/2'

loop_
_atom_site_label
_atom_site_type_symbol
_atom_site_fract_x
_atom_site_fract_y
_atom_site_fract_z
_atom_site_U_iso_or_equiv
_atom_site_adp_type
_atom_site_occupancy
_atom_site_symmetry_multiplicity
_atom_site_calc_flag
_atom_site_refinement_flags
_atom_site_disorder_assembly
_atom_site_disorder_group
Zn1 Zn 0.16779(3) 0.61520(3) 1.14736(3) 0.01393(12) Uani 1 1 d . . .
P1 P 0.26545(7) 0.82890(6) 1.05630(7) 0.01371(19) Uani 1 1 d . . .
O1 O 0.3650(2) 0.88130(17) 1.1362(2) 0.0183(5) Uani 1 1 d . . .
O2 O 0.1911(2) 0.75953(17) 1.1063(2) 0.0160(5) Uani 1 1 d . . .
O3 O 0.1422(2) 0.46137(18) 1.1588(2) 0.0175(5) Uani 1 1 d D . .
H1W H 0.081(3) 0.452(3) 1.115(3) 0.026 Uiso 1 1 d DU . .
H2W H 0.147(4) 0.433(3) 1.218(3) 0.026 Uiso 1 1 d DU . .
N1 N 0.1779(2) 0.9151(2) 0.9802(2) 0.0161(6) Uani 1 1 d . . .
H1 H 0.2075 0.9737 0.9889 0.019 Uiso 1 1 calc R . .
N2 N 0.3180(2) 0.7635(2) 0.9586(2) 0.0174(6) Uani 1 1 d . . .
H2 H 0.2941 0.7032 0.9502 0.021 Uiso 1 1 calc R . .
C1 C 0.1563(4) 0.5618(3) 0.9196(3) 0.0288(9) Uani 1 1 d . . .
H1A H 0.1250 0.5378 0.8426 0.035 Uiso 1 1 calc R . .
O4 O 0.0810(2) 0.58906(19) 0.9768(2) 0.0238(6) Uani 1 1 d . . .
O5 O 0.2655(3) 0.5635(2) 0.9546(3) 0.0351(7) Uani 1 1 d . . .
O6 O 0.2704(4) 0.1054(3) 0.9325(5) 0.0487(12) Uiso 0.791(5) 1 d PDU A 1
C2 C 0.3291(5) 0.1653(5) 0.9033(5) 0.0412(14) Uiso 0.791(5) 1 d PDU A 1
H2A H 0.3879 0.1429 0.8649 0.049 Uiso 0.791(5) 1 calc PR A 1
N3 N 0.3249(7) 0.2595(5) 0.9166(7) 0.027(2) Uiso 0.791(5) 1 d PDU A 1
C3 C 0.3998(6) 0.3280(5) 0.8766(6) 0.0474(16) Uiso 0.791(5) 1 d PDU A 1
H3A H 0.3781 0.3932 0.8956 0.071 Uiso 0.791(5) 1 calc PR A 1
H3B H 0.3890 0.3219 0.7914 0.071 Uiso 0.791(5) 1 calc PR A 1
H3C H 0.4835 0.3156 0.9156 0.071 Uiso 0.791(5) 1 calc PR A 1
C4 C 0.2395(5) 0.3034(4) 0.9733(5) 0.0398(13) Uiso 0.791(5) 1 d PDU A 1
H4A H 0.2491 0.3735 0.9739 0.060 Uiso 0.791(5) 1 calc PR A 1
H4B H 0.2531 0.2799 1.0542 0.060 Uiso 0.791(5) 1 calc PR A 1
H4C H 0.1583 0.2867 0.9302 0.060 Uiso 0.791(5) 1 calc PR A 1
O6' O 0.2436(16) 0.1133(12) 0.9756(17) 0.0487(12) Uiso 0.209(5) 1 d PDU A 2
C2' C 0.258(2) 0.1942(15) 0.972(2) 0.059(7) Uiso 0.209(5) 1 d PDU A 2
H2' H 0.2220 0.2299 1.0239 0.071 Uiso 0.209(5) 1 calc PR A 2
N3' N 0.316(3) 0.2474(13) 0.911(2) 0.024(8) Uiso 0.209(5) 1 d PDU A 2
C3' C 0.386(3) 0.219(2) 0.834(3) 0.084(10) Uiso 0.209(5) 1 d PDU A 2
H3'1 H 0.4187 0.2759 0.8039 0.126 Uiso 0.209(5) 1 calc PR A 2
H3'2 H 0.3366 0.1826 0.7686 0.126 Uiso 0.209(5) 1 calc PR A 2
H3'3 H 0.4516 0.1780 0.8764 0.126 Uiso 0.209(5) 1 calc PR A 2
C4' C 0.3150(19) 0.3508(13) 0.929(2) 0.0398(13) Uiso 0.209(5) 1 d PDU A 2
H4'1 H 0.3578 0.3824 0.8764 0.060 Uiso 0.209(5) 1 calc PR A 2
H4'2 H 0.3545 0.3658 1.0108 0.060 Uiso 0.209(5) 1 calc PR A 2
H4'3 H 0.2324 0.3740 0.9120 0.060 Uiso 0.209(5) 1 calc PR A 2
C11 C 0.0656(3) 0.9067(2) 0.9057(3) 0.0166(7) Uani 1 1 d . . .
C12 C 0.0125(3) 0.9867(3) 0.8414(3) 0.0221(8) Uani 1 1 d . . .
H12 H 0.0538 1.0464 0.8491 0.027 Uiso 1 1 calc R . .
C13 C -0.0987(3) 0.9793(3) 0.7675(3) 0.0222(8) Uani 1 1 d . . .
H13 H -0.1322 1.0348 0.7250 0.027 Uiso 1 1 calc R . .
N14 N -0.1633(2) 0.8970(2) 0.7517(2) 0.0177(6) Uani 1 1 d . . .
C15 C -0.1122(3) 0.8201(3) 0.8150(3) 0.0195(7) Uani 1 1 d . . .
H15 H -0.1559 0.7615 0.8063 0.023 Uiso 1 1 calc R . .
C16 C -0.0009(3) 0.8213(3) 0.8912(3) 0.0204(7) Uani 1 1 d . . .
H16 H 0.0303 0.7650 0.9334 0.024 Uiso 1 1 calc R . .
C21 C 0.3938(3) 0.7926(2) 0.8903(3) 0.0156(7) Uani 1 1 d . . .
C22 C 0.4331(3) 0.7256(3) 0.8181(3) 0.0193(7) Uani 1 1 d . . .
H22 H 0.4073 0.6605 0.8162 0.023 Uiso 1 1 calc R . .
C23 C 0.5093(3) 0.7545(3) 0.7497(3) 0.0192(7) Uani 1 1 d . . .
H23 H 0.5338 0.7081 0.7006 0.023 Uiso 1 1 calc R . .
N24 N 0.5511(2) 0.8457(2) 0.7488(2) 0.0149(6) Uani 1 1 d . . .
C25 C 0.5140(3) 0.9093(3) 0.8198(3) 0.0184(7) Uani 1 1 d . . .
H25 H 0.5436 0.9732 0.8226 0.022 Uiso 1 1 calc R . .
C26 C 0.4354(3) 0.8870(3) 0.8886(3) 0.0178(7) Uani 1 1 d . . .
H26 H 0.4099 0.9355 0.9344 0.021 Uiso 1 1 calc R . .

loop_
_atom_site_aniso_label
_atom_site_aniso_U_11
_atom_site_aniso_U_22
_atom_site_aniso_U_33
_atom_site_aniso_U_23
_atom_site_aniso_U_13
_atom_site_aniso_U_12
Zn1 0.01203(19) 0.0168(2) 0.01302(19) 0.00054(15) 0.00315(14) -0.00040(15)
P1 0.0131(4) 0.0152(4) 0.0132(4) -0.0009(3) 0.0040(3) -0.0012(3)
O1 0.0191(12) 0.0198(13) 0.0154(11) -0.0028(10) 0.0026(10) -0.0047(10)
O2 0.0154(11) 0.0182(13) 0.0157(11) 0.0013(9) 0.0066(9) -0.0018(9)
O3 0.0178(12) 0.0189(14) 0.0147(12) 0.0014(10) 0.0019(10) -0.0012(10)
N1 0.0119(13) 0.0138(14) 0.0218(15) 0.0006(11) 0.0024(11) -0.0013(11)
N2 0.0197(14) 0.0150(15) 0.0198(14) -0.0043(11) 0.0092(12) -0.0045(11)
C1 0.042(2) 0.022(2) 0.0234(19) -0.0027(15) 0.0093(18) -0.0140(17)
O4 0.0293(14) 0.0217(14) 0.0177(12) 0.0020(10) 0.0001(11) -0.0071(11)
O5 0.0338(16) 0.0245(16) 0.0472(18) -0.0023(13) 0.0102(14) -0.0074(13)
C11 0.0149(16) 0.0181(18) 0.0173(16) 0.0006(13) 0.0051(13) 0.0022(13)
C12 0.0187(17) 0.0178(19) 0.030(2) 0.0004(15) 0.0051(15) -0.0019(14)
C13 0.0176(17) 0.0200(19) 0.0285(19) 0.0034(15) 0.0045(15) 0.0022(14)
N14 0.0145(13) 0.0187(16) 0.0189(14) 0.0023(12) 0.0024(11) 0.0000(12)
C15 0.0182(17) 0.0209(19) 0.0190(17) 0.0026(14) 0.0036(14) -0.0010(14)
C16 0.0188(17) 0.0198(19) 0.0210(17) 0.0059(14) 0.0015(14) 0.0013(14)
C21 0.0138(15) 0.0175(18) 0.0161(16) 0.0001(13) 0.0049(13) -0.0015(13)
C22 0.0221(18) 0.0135(17) 0.0241(18) -0.0047(14) 0.0090(15) -0.0030(13)
C23 0.0199(17) 0.0183(19) 0.0210(17) -0.0049(14) 0.0082(14) -0.0027(14)
N24 0.0141(13) 0.0138(14) 0.0173(14) 0.0002(11) 0.0046(11) 0.0010(11)
C25 0.0192(17) 0.0182(18) 0.0176(16) -0.0009(13) 0.0042(14) 0.0002(14)
C26 0.0197(16) 0.0187(18) 0.0171(16) -0.0040(13) 0.0089(13) -0.0028(14)

loop_
_atom_type_symbol
_atom_type_description
_atom_type_scat_dispersion_real
_atom_type_scat_dispersion_imag
_atom_type_scat_source
C C 0.0033 0.0016 'International Tables Vol C Tables 4.2.6.8 and 6.1.1.4'
H H 0.0000 0.0000 'International Tables Vol C Tables 4.2.6.8 and 6.1.1.4'
N N 0.0061 0.0033 'International Tables Vol C Tables 4.2.6.8 and 6.1.1.4'
O O 0.0106 0.0060 'International Tables Vol C Tables 4.2.6.8 and 6.1.1.4'
P P 0.1023 0.0942 'International Tables Vol C Tables 4.2.6.8 and 6.1.1.4'
Zn Zn 0.2839 1.4301 'International Tables Vol C Tables 4.2.6.8 and 6.1.1.4'

loop_
_geom_angle_atom_site_label_1
_geom_angle_atom_site_label_2
_geom_angle_atom_site_label_3
_geom_angle
_geom_angle_site_symmetry_1
_geom_angle_site_symmetry_3
O4 Zn1 N14 138.19(11) . 4_676
O4 Zn1 N24 112.00(11) . 4_576
N14 Zn1 N24 109.55(11) 4_676 4_576
O4 Zn1 O2 90.33(10) . .
N14 Zn1 O2 93.50(11) 4_676 .
N24 Zn1 O2 90.93(10) 4_576 .
O4 Zn1 O3 80.96(10) . .
N14 Zn1 O3 90.29(11) 4_676 .
N24 Zn1 O3 96.18(10) 4_576 .
O2 Zn1 O3 170.34(9) . .
O1 P1 O2 119.75(14) . .
O1 P1 N1 105.16(15) . .
O2 P1 N1 109.83(14) . .
O1 P1 N2 110.13(14) . .
O2 P1 N2 104.43(14) . .
N1 P1 N2 106.99(15) . .
P1 O2 Zn1 145.31(14) . .
Zn1 O3 H1W 104(3) . .
Zn1 O3 H2W 124(3) . .
H1W O3 H2W 111(4) . .
C11 N1 P1 129.0(2) . .
C11 N1 H1 115.5 . .
P1 N1 H1 115.5 . .
C21 N2 P1 128.0(2) . .
C21 N2 H2 116.0 . .
P1 N2 H2 116.0 . .
O5 C1 O4 126.3(4) . .
O5 C1 H1A 116.9 . .
O4 C1 H1A 116.9 . .
C1 O4 Zn1 109.3(2) . .
O6 C2 N3 129.0(6) . .
O6 C2 H2A 115.5 . .
N3 C2 H2A 115.5 . .
C2 N3 C3 125.3(6) . .
C2 N3 C4 121.3(6) . .
C3 N3 C4 113.4(6) . .
N3 C3 H3A 109.5 . .
N3 C3 H3B 109.5 . .
H3A C3 H3B 109.5 . .
N3 C3 H3C 109.5 . .
H3A C3 H3C 109.5 . .
H3B C3 H3C 109.5 . .
N3 C4 H4A 109.5 . .
N3 C4 H4B 109.5 . .
H4A C4 H4B 109.5 . .
N3 C4 H4C 109.5 . .
H4A C4 H4C 109.5 . .
H4B C4 H4C 109.5 . .
O6' C2' N3' 132(2) . .
O6' C2' H2' 113.9 . .
N3' C2' H2' 113.9 . .
C2' N3' C3' 129(2) . .
C2' N3' C4' 117.4(17) . .
C3' N3' C4' 113.2(18) . .
N3' C3' H3'1 109.5 . .
N3' C3' H3'2 109.5 . .
H3'1 C3' H3'2 109.5 . .
N3' C3' H3'3 109.5 . .
H3'1 C3' H3'3 109.5 . .
H3'2 C3' H3'3 109.5 . .
N3' C4' H4'1 109.5 . .
N3' C4' H4'2 109.5 . .
H4'1 C4' H4'2 109.5 . .
N3' C4' H4'3 109.5 . .
H4'1 C4' H4'3 109.5 . .
H4'2 C4' H4'3 109.5 . .
N1 C11 C12 119.8(3) . .
N1 C11 C16 123.4(3) . .
C12 C11 C16 116.8(3) . .
C13 C12 C11 120.3(3) . .
C13 C12 H12 119.9 . .
C11 C12 H12 119.9 . .
N14 C13 C12 123.5(3) . .
N14 C13 H13 118.2 . .
C12 C13 H13 118.2 . .
C13 N14 C15 116.0(3) . .
C13 N14 Zn1 124.5(2) . 4_575
C15 N14 Zn1 119.4(2) . 4_575
N14 C15 C16 124.2(3) . .
N14 C15 H15 117.9 . .
C16 C15 H15 117.9 . .
C15 C16 C11 119.1(3) . .
C15 C16 H16 120.4 . .
C11 C16 H16 120.4 . .
N2 C21 C26 123.4(3) . .
N2 C21 C22 119.6(3) . .
C26 C21 C22 116.9(3) . .
C23 C22 C21 119.8(3) . .
C23 C22 H22 120.1 . .
C21 C22 H22 120.1 . .
N24 C23 C22 123.5(3) . .
N24 C23 H23 118.3 . .
C22 C23 H23 118.3 . .
C25 N24 C23 116.3(3) . .
C25 N24 Zn1 121.7(2) . 4_675
C23 N24 Zn1 122.0(2) . 4_675
N24 C25 C26 124.0(3) . .
N24 C25 H25 118.0 . .
C26 C25 H25 118.0 . .
C25 C26 C21 119.5(3) . .
C25 C26 H26 120.2 . .
C21 C26 H26 120.2 . .

loop_
_geom_bond_atom_site_label_1
_geom_bond_atom_site_label_2
_geom_bond_distance
_geom_bond_site_symmetry_2
Zn1 O4 2.044(2) .
Zn1 N14 2.045(3) 4_676
Zn1 N24 2.067(3) 4_576
Zn1 O2 2.095(2) .
Zn1 O3 2.167(3) .
P1 O1 1.488(2) .
P1 O2 1.498(2) .
P1 N1 1.680(3) .
P1 N2 1.682(3) .
O3 H1W 0.78(3) .
O3 H2W 0.79(3) .
N1 C11 1.383(4) .
N1 H1 0.8800 .
N2 C21 1.377(4) .
N2 H2 0.8800 .
C1 O5 1.228(5) .
C1 O4 1.273(5) .
C1 H1A 0.9500 .
O6 C2 1.173(7) .
C2 N3 1.321(9) .
C2 H2A 0.9500 .
N3 C3 1.435(8) .
N3 C4 1.447(8) .
C3 H3A 0.9800 .
C3 H3B 0.9800 .
C3 H3C 0.9800 .
C4 H4A 0.9800 .
C4 H4B 0.9800 .
C4 H4C 0.9800 .
O6' C2' 1.139(17) .
C2' N3' 1.312(17) .
C2' H2' 0.9500 .
N3' C3' 1.407(18) .
N3' C4' 1.452(17) .
C3' H3'1 0.9800 .
C3' H3'2 0.9800 .
C3' H3'3 0.9800 .
C4' H4'1 0.9800 .
C4' H4'2 0.9800 .
C4' H4'3 0.9800 .
C11 C12 1.400(5) .
C11 C16 1.401(5) .
C12 C13 1.370(5) .
C12 H12 0.9500 .
C13 N14 1.353(5) .
C13 H13 0.9500 .
N14 C15 1.353(4) .
N14 Zn1 2.045(3) 4_575
C15 C16 1.379(5) .
C15 H15 0.9500 .
C16 H16 0.9500 .
C21 C26 1.399(5) .
C21 C22 1.404(4) .
C22 C23 1.382(4) .
C22 H22 0.9500 .
C23 N24 1.356(4) .
C23 H23 0.9500 .
N24 C25 1.351(4) .
N24 Zn1 2.067(3) 4_675
C25 C26 1.382(4) .
C25 H25 0.9500 .
C26 H26 0.9500 .

loop_
_geom_hbond_atom_site_label_D
_geom_hbond_atom_site_label_H
_geom_hbond_atom_site_label_A
_geom_hbond_distance_DH
_geom_hbond_distance_HA
_geom_hbond_distance_DA
_geom_hbond_angle_DHA
_geom_hbond_site_symmetry_A
O3 H1W O4 0.78(3) 2.01(3) 2.775(3) 170(4) 3_567
O3 H2W O1 0.79(3) 1.89(3) 2.666(3) 170(4) 2_547
N1 H1 O6' 0.88 2.00 2.862(17) 166.5 1_565
N1 H1 O6 0.88 2.13 2.955(5) 155.6 1_565
N2 H2 O5 0.88 1.97 2.842(4) 169.7 .
